data_1522924
loop_
_publ_author_name
'Smith, A.R.P.'
'Cheetham, A.K.'

_publ_section_title
;
 The preparation and crystal structures of Bi Re O4 and Bi Re2 O6
;
_journal_name_full 'Journal of Solid State Chemistry'
_journal_page_first 345
_journal_page_last 352
_journal_volume 30
_journal_year 1979
_chemical_formula_sum 'Bi O4 Re'
_chemical_name_systematic 'Bi (Re O4)'
_space_group_IT_number 63
_symmetry_space_group_name_Hall '-C 2c 2'
_symmetry_space_group_name_H-M 'C m c m'
_cell_angle_alpha 90
_cell_angle_beta 90
_cell_angle_gamma 90
_cell_formula_units_Z 4
_cell_length_a 3.839
_cell_length_b 14.914
_cell_length_c 5.534
_cell_volume 316.848
_citation_journal_id_ASTM JSSCBI
_cod_data_source_file Smith_JSSCBI_1979_1031.cif
_cod_data_source_block Bi1O4Re1
_cod_original_cell_volume 316.8483
_cod_original_formula_sum 'Bi1 O4 Re1'
_cod_database_code 1522924

loop_
_symmetry_equiv_pos_as_xyz
x,y,z
-x,-y,z+1/2
x,-y,-z
-x,y,-z+1/2
-x,-y,-z
x,y,-z-1/2
-x,y,z
x,-y,z-1/2
x+1/2,y+1/2,z
-x+1/2,-y+1/2,z+1/2
x+1/2,-y+1/2,-z
-x+1/2,y+1/2,-z+1/2
-x+1/2,-y+1/2,-z
x+1/2,y+1/2,-z-1/2
-x+1/2,y+1/2,z
x+1/2,-y+1/2,z-1/2

loop_
_atom_site_label
_atom_site_type_symbol
_atom_site_fract_x
_atom_site_fract_y
_atom_site_fract_z
_atom_site_occupancy
_atom_site_U_iso_or_equiv
O3 O-2 0 0.188 0.485 1 0.0
Re1 Re+5 0 0.0839 0.25 1 0.0
Bi1 Bi+3 0 0.312 0.25 1 0.0
O2 O-2 0 0.591 0.25 1 0.0
O1 O-2 0 0 0 1 0.0
